data_4135373
loop_
_publ_author_name
'Jeon, Jinwon'
'Lee, Changseok'
'Seo, Huiyeong'
'Hong, Sungwoo'

_publ_section_title
;
 NiH-Catalyzed Proximal-Selective Hydroamination of Unactivated Alkenes.
;
_journal_issue 48
_journal_name_full 'Journal of the American Chemical Society'
_journal_page_first 20470
_journal_page_last 20480
_journal_paper_doi 10.1021/jacs.0c10333
_journal_volume 142
_journal_year 2020
_chemical_formula_sum 'C20 H25 N3 O2'
_chemical_formula_weight 339.43
_space_group_crystal_system monoclinic
_space_group_IT_number 14
_space_group_name_Hall '-P 2ybc'
_space_group_name_H-M_alt 'P 1 21/c 1'
_atom_sites_solution_hydrogens mixed
_audit_creation_method SHELXL-2018/3
_cell_angle_alpha 90
_cell_angle_beta 98.0774(14)
_cell_angle_gamma 90
_cell_formula_units_Z 8
_cell_length_a 12.1484(5)
_cell_length_b 12.2854(5)
_cell_length_c 24.5486(9)
_cell_measurement_reflns_used 9015
_cell_measurement_temperature 173(2)
_cell_measurement_theta_max 27.15
_cell_measurement_theta_min 2.76
_cell_volume 3627.5(2)
_computing_cell_refinement 'Bruker APEXIII'
_computing_data_collection 'Bruker APEXIII'
_computing_data_reduction 'Bruker SAINT'
_computing_molecular_graphics ORTEP
_computing_publication_material CIFTAB
_computing_structure_refinement SHELXL
_computing_structure_solution SHELXS
_diffrn_ambient_temperature 173(2)
_diffrn_measured_fraction_theta_full 0.994
_diffrn_measured_fraction_theta_max 0.994
_diffrn_measurement_device_type 'Bruker PHOTON II'
_diffrn_measurement_method 'phi and omega scans'
_diffrn_radiation_type MoK\a
_diffrn_radiation_wavelength 0.71073
_diffrn_reflns_av_R_equivalents 0.0599
_diffrn_reflns_av_unetI/netI 0.0408
_diffrn_reflns_Laue_measured_fraction_full 0.994
_diffrn_reflns_Laue_measured_fraction_max 0.994
_diffrn_reflns_limit_h_max 14
_diffrn_reflns_limit_h_min -15
_diffrn_reflns_limit_k_max 15
_diffrn_reflns_limit_k_min -15
_diffrn_reflns_limit_l_max 31
_diffrn_reflns_limit_l_min -30
_diffrn_reflns_number 61635
_diffrn_reflns_point_group_measured_fraction_full 0.994
_diffrn_reflns_point_group_measured_fraction_max 0.994
_diffrn_reflns_theta_full 25.242
_diffrn_reflns_theta_max 27.152
_diffrn_reflns_theta_min 2.592
_diffrn_source 'fine-focus sealed tube'
_exptl_absorpt_coefficient_mu 0.081
_exptl_absorpt_correction_T_max 0.7455
_exptl_absorpt_correction_T_min 0.6803
_exptl_absorpt_correction_type multi-scan
_exptl_absorpt_process_details SADABS
_exptl_crystal_colour colourless
_exptl_crystal_density_diffrn 1.243
_exptl_crystal_description block
_exptl_crystal_F_000 1456
_exptl_crystal_size_max 0.154
_exptl_crystal_size_mid 0.103
_exptl_crystal_size_min 0.087
_refine_diff_density_max 0.247
_refine_diff_density_min -0.205
_refine_diff_density_rms 0.041
_refine_ls_extinction_method none
_refine_ls_goodness_of_fit_ref 1.138
_refine_ls_hydrogen_treatment mixed
_refine_ls_matrix_type full
_refine_ls_number_parameters 521
_refine_ls_number_reflns 7986
_refine_ls_number_restraints 102
_refine_ls_restrained_S_all 1.137
_refine_ls_R_factor_all 0.0922
_refine_ls_R_factor_gt 0.0695
_refine_ls_shift/su_max 0.000
_refine_ls_shift/su_mean 0.000
_refine_ls_structure_factor_coef Fsqd
_refine_ls_weighting_details 'w=1/[\s^2^(Fo^2^)+(0.0453P)^2^+2.1600P] where P=(Fo^2^+2Fc^2^)/3'
_refine_ls_weighting_scheme calc
_refine_ls_wR_factor_gt 0.1370
_refine_ls_wR_factor_ref 0.1463
_reflns_Friedel_coverage 0.000
_reflns_number_gt 6173
_reflns_number_total 7986
_reflns_threshold_expression 'I > 2\s(I)'
_cod_data_source_file ja0c10333_si_002.cif
_cod_data_source_block A20170O_014
_cod_depositor_comments
;
The following automatic conversions were performed:

data item '_exptl_absorpt_correction_type' value 'MULTI-SCAN' was
changed to 'multi-scan' in accordance with the
/home/data/users/saulius/crontab/automatic-downloads/rss-feeds/ACS/lib/dictionaries/cif_core.dic
dictionary named 'cif_core.dic' version 2.4.2 last updated on
2011-04-26.

Automatic conversion script
Id: cif_fix_values 7556 2019-12-06 15:28:31Z antanas 

 Adding full bibliography for 4135372--4135373.cif.
;
_cod_original_sg_symbol_H-M 'P 21/c'
_cod_database_code 4135373
_shelx_shelxl_version_number 2018/3
_shelx_space_group_comment
;
The symmetry employed for this shelxl refinement is uniquely defined
by the following loop, which should always be used as a source of
symmetry information in preference to the above space-group names.
They are only intended as comments.
;
_shelx_estimated_absorpt_t_min 0.988
_shelx_estimated_absorpt_t_max 0.993

loop_
_space_group_symop_operation_xyz
'x, y, z'
'-x, y+1/2, -z+1/2'
'-x, -y, -z'
'x, -y-1/2, z-1/2'

loop_
_atom_site_label
_atom_site_type_symbol
_atom_site_fract_x
_atom_site_fract_y
_atom_site_fract_z
_atom_site_U_iso_or_equiv
_atom_site_adp_type
_atom_site_occupancy
_atom_site_site_symmetry_order
_atom_site_calc_flag
_atom_site_refinement_flags_posn
_atom_site_refinement_flags_adp
_atom_site_refinement_flags_occupancy
_atom_site_disorder_assembly
_atom_site_disorder_group
C1 C 0.00153(15) 0.19664(16) 0.27532(8) 0.0265(4) Uani 1 1 d . . . . .
N2 N 0.06411(13) 0.25717(15) 0.24462(7) 0.0313(4) Uani 1 1 d . . . . .
C3 C 0.01136(17) 0.3148(2) 0.20409(9) 0.0392(5) Uani 1 1 d . . . . .
H3 H 0.054644 0.357161 0.182618 0.047 Uiso 1 1 calc R U . . .
C4 C -0.10481(17) 0.3182(2) 0.19035(9) 0.0424(6) Uani 1 1 d . . . . .
H4 H -0.138669 0.362093 0.160809 0.051 Uiso 1 1 calc R U . . .
C5 C -0.16733(16) 0.2572(2) 0.22023(9) 0.0393(5) Uani 1 1 d . . . . .
H5 H -0.246014 0.257459 0.211411 0.047 Uiso 1 1 calc R U . . .
C6 C -0.11619(15) 0.19332(17) 0.26436(9) 0.0321(5) Uani 1 1 d . . . . .
C7 C -0.17520(17) 0.12953(19) 0.29817(10) 0.0399(5) Uani 1 1 d . . . . .
H7 H -0.254052 0.126272 0.291156 0.048 Uiso 1 1 calc R U . . .
C8 C -0.11948(18) 0.07288(19) 0.34065(10) 0.0429(6) Uani 1 1 d . . . . .
H8 H -0.160153 0.030150 0.363187 0.052 Uiso 1 1 calc R U . . .
C9 C -0.00236(18) 0.07578(18) 0.35228(9) 0.0375(5) Uani 1 1 d . . . . .
H9 H 0.034599 0.035501 0.382480 0.045 Uiso 1 1 calc R U . . .
C10 C 0.05826(15) 0.13629(16) 0.32029(8) 0.0286(4) Uani 1 1 d . . . . .
N11 N 0.17441(13) 0.14946(15) 0.32948(7) 0.0311(4) Uani 1 1 d . . . . .
H11 H 0.1962(19) 0.1964(19) 0.3064(9) 0.037 Uiso 1 1 d . U . . .
C12 C 0.25060(16) 0.09835(16) 0.36693(8) 0.0289(4) Uani 1 1 d . . . . .
O13 O 0.22585(12) 0.02822(13) 0.39812(6) 0.0398(4) Uani 1 1 d . . . . .
C14 C 0.37013(16) 0.13456(17) 0.36647(8) 0.0287(4) Uani 1 1 d . . . . .
H14 H 0.3720(19) 0.199(2) 0.3417(10) 0.043 Uiso 1 1 d . U . . .
C15 C 0.43526(17) 0.04120(19) 0.34470(9) 0.0376(5) Uani 1 1 d . . . . .
H15A H 0.429384 -0.024564 0.367419 0.045 Uiso 1 1 calc R U . . .
H15B H 0.402600 0.024030 0.306426 0.045 Uiso 1 1 calc R U . . .
C16 C 0.55735(17) 0.0715(2) 0.34615(9) 0.0395(5) Uani 1 1 d . . . . .
H16A H 0.563718 0.132293 0.320318 0.047 Uiso 1 1 calc R U . . .
H16B H 0.598468 0.008431 0.334006 0.047 Uiso 1 1 calc R U . . .
C17 C 0.60924(16) 0.10521(19) 0.40419(9) 0.0360(5) Uani 1 1 d . . . . .
H17A H 0.608081 0.042628 0.429510 0.043 Uiso 1 1 calc R U . . .
H17B H 0.687710 0.126529 0.403803 0.043 Uiso 1 1 calc R U . . .
C18 C 0.54599(15) 0.19981(16) 0.42472(8) 0.0266(4) Uani 1 1 d . . . . .
H18 H 0.546845 0.259393 0.397029 0.032 Uiso 1 1 calc R U . . .
C19 C 0.42294(15) 0.16830(16) 0.42421(8) 0.0270(4) Uani 1 1 d . . . . .
H19A H 0.417774 0.107312 0.450080 0.032 Uiso 1 1 calc R U . . .
H19B H 0.381773 0.230992 0.436682 0.032 Uiso 1 1 calc R U . . .
N20 N 0.60315(13) 0.24269(13) 0.47675(6) 0.0271(4) Uani 1 1 d D . . . .
C21 C 0.56755(17) 0.35196(17) 0.48947(8) 0.0330(5) Uani 1 1 d D . . . .
H21A H 0.491075 0.349582 0.499017 0.040 Uiso 1 1 calc R U . . .
H21B H 0.567523 0.399745 0.456999 0.040 Uiso 1 1 calc R U . . .
C22 C 0.6464(2) 0.39654(18) 0.53734(9) 0.0397(5) Uani 1 1 d D . . . .
H22A H 0.722276 0.400517 0.527162 0.048 Uiso 1 1 calc R U . . .
H22B H 0.623252 0.471186 0.545862 0.048 Uiso 1 1 calc R U . . .
O23 O 0.64750(13) 0.32964(12) 0.58475(6) 0.0378(4) Uani 1 1 d D . . . .
C24 C 0.67851(17) 0.22158(18) 0.57271(9) 0.0352(5) Uani 1 1 d D . . . .
H24A H 0.677242 0.175447 0.605683 0.042 Uiso 1 1 calc R U . . .
H24B H 0.755443 0.221823 0.563723 0.042 Uiso 1 1 calc R U . . .
C25 C 0.60160(17) 0.17341(17) 0.52510(8) 0.0315(4) Uani 1 1 d D . . . .
H25A H 0.626344 0.098969 0.517249 0.038 Uiso 1 1 calc R U . . .
H25B H 0.525093 0.168909 0.534477 0.038 Uiso 1 1 calc R U . . .
C31 C 0.51493(15) 0.64385(15) 0.73519(8) 0.0251(4) Uani 1 1 d . . . . .
N32 N 0.44386(13) 0.69795(14) 0.76421(7) 0.0301(4) Uani 1 1 d . . . . .
C33 C 0.48776(17) 0.75372(18) 0.80742(9) 0.0355(5) Uani 1 1 d . . . . .
H33 H 0.438722 0.790796 0.828009 0.043 Uiso 1 1 calc R U . . .
C34 C 0.60215(18) 0.76228(19) 0.82524(9) 0.0392(5) Uani 1 1 d . . . . .
H34 H 0.629274 0.803989 0.856881 0.047 Uiso 1 1 calc R U . . .
C35 C 0.67349(16) 0.70964(18) 0.79630(9) 0.0344(5) Uani 1 1 d . . . . .
H35 H 0.751406 0.715065 0.807464 0.041 Uiso 1 1 calc R U . . .
C36 C 0.63223(15) 0.64703(16) 0.74978(8) 0.0274(4) Uani 1 1 d . . . . .
C37 C 0.69979(16) 0.58820(17) 0.71757(8) 0.0306(4) Uani 1 1 d . . . . .
H37 H 0.778419 0.590191 0.726585 0.037 Uiso 1 1 calc R U . . .
C38 C 0.65234(16) 0.52897(17) 0.67385(8) 0.0321(5) Uani 1 1 d . . . . .
H38 H 0.698788 0.489435 0.652825 0.039 Uiso 1 1 calc R U . . .
C39 C 0.53610(16) 0.52436(16) 0.65868(8) 0.0301(4) Uani 1 1 d . . . . .
H39 H 0.505051 0.482159 0.627884 0.036 Uiso 1 1 calc R U . . .
C40 C 0.46784(15) 0.58138(16) 0.68878(8) 0.0261(4) Uani 1 1 d . . . . .
N41 N 0.35126(13) 0.58573(15) 0.67752(7) 0.0311(4) Uani 1 1 d . . . . .
H41 H 0.3237(19) 0.6282(19) 0.7013(9) 0.037 Uiso 1 1 d . U . . .
C42 C 0.28225(16) 0.53857(17) 0.63579(8) 0.0296(4) Uani 1 1 d . . . . .
O43 O 0.31475(12) 0.47828(12) 0.60196(6) 0.0379(4) Uani 1 1 d . . . . .
C44 C 0.16028(16) 0.56864(18) 0.63364(8) 0.0305(4) Uani 1 1 d . . . . .
H44 H 0.1538(19) 0.623(2) 0.6634(10) 0.046 Uiso 1 1 d . U . . .
C45 C 0.0903(2) 0.4711(2) 0.64421(12) 0.0512(6) Uani 1 1 d . . . . .
H45A H 0.113857 0.443514 0.681945 0.061 Uiso 1 1 calc R U . . .
H45B H 0.101420 0.412213 0.617974 0.061 Uiso 1 1 calc R U . . .
C46 C -0.0322(2) 0.5023(2) 0.63761(12) 0.0542(7) Uani 1 1 d . . . . .
H46A H -0.044462 0.554483 0.666884 0.065 Uiso 1 1 calc R U . . .
H46B H -0.077306 0.436550 0.641954 0.065 Uiso 1 1 calc R U . . .
C47 C -0.07055(18) 0.5536(2) 0.58142(11) 0.0501(6) Uani 1 1 d . . . . .
H47A H -0.065827 0.498626 0.552330 0.060 Uiso 1 1 calc R U . . .
H47B H -0.149305 0.575928 0.579432 0.060 Uiso 1 1 calc R U . . .
C48 C -0.00104(16) 0.65163(19) 0.57088(8) 0.0323(5) Uani 1 1 d . . . . .
H48 H -0.013(2) 0.710(2) 0.6003(10) 0.048 Uiso 1 1 d . U . . .
C49 C 0.12142(15) 0.61961(18) 0.57779(8) 0.0307(4) Uani 1 1 d . . . . .
H49A H 0.133402 0.567236 0.548537 0.037 Uiso 1 1 calc R U . . .
H49B H 0.166785 0.685091 0.573305 0.037 Uiso 1 1 calc R U . . .
N50 N -0.0300(10) 0.7096(11) 0.5139(6) 0.029(2) Uani 0.49(2) 1 d D U P A 1
C51 C 0.0406(11) 0.8053(11) 0.5092(5) 0.045(2) Uani 0.49(2) 1 d D U P A 1
H51A H 0.119464 0.782437 0.513249 0.054 Uiso 0.49(2) 1 calc R U P A 1
H51B H 0.032002 0.857125 0.539202 0.054 Uiso 0.49(2) 1 calc R U P A 1
C52 C 0.0101(9) 0.8606(12) 0.4548(5) 0.063(3) Uani 0.49(2) 1 d D U P A 1
H52A H 0.058622 0.924887 0.453170 0.076 Uiso 0.49(2) 1 calc R U P A 1
H52B H 0.024347 0.810027 0.425171 0.076 Uiso 0.49(2) 1 calc R U P A 1
O53 O -0.1007(9) 0.8941(11) 0.4450(5) 0.065(2) Uani 0.49(2) 1 d D U P A 1
C54 C -0.1726(10) 0.8063(11) 0.4509(5) 0.057(3) Uani 0.49(2) 1 d D U P A 1
H54A H -0.170306 0.755503 0.419779 0.069 Uiso 0.49(2) 1 calc R U P A 1
H54B H -0.249469 0.834520 0.448439 0.069 Uiso 0.49(2) 1 calc R U P A 1
C55 C -0.1456(11) 0.7441(17) 0.5038(7) 0.056(4) Uani 0.49(2) 1 d D U P A 1
H55A H -0.161637 0.790484 0.534752 0.067 Uiso 0.49(2) 1 calc R U P A 1
H55B H -0.194098 0.679148 0.502632 0.067 Uiso 0.49(2) 1 calc R U P A 1
N51B N -0.0433(10) 0.6889(12) 0.5192(7) 0.043(3) Uani 0.51(2) 1 d D U P A 2
C52B C 0.0254(10) 0.7758(12) 0.5012(5) 0.048(3) Uani 0.51(2) 1 d D U P A 2
H52C H 0.101811 0.747853 0.501028 0.058 Uiso 0.51(2) 1 calc R U P A 2
H52D H 0.029485 0.836252 0.528101 0.058 Uiso 0.51(2) 1 calc R U P A 2
C53B C -0.0177(10) 0.8192(12) 0.4450(4) 0.061(3) Uani 0.51(2) 1 d D U P A 2
H53A H 0.030011 0.880351 0.436374 0.073 Uiso 0.51(2) 1 calc R U P A 2
H53B H -0.012861 0.761244 0.417414 0.073 Uiso 0.51(2) 1 calc R U P A 2
O54B O -0.1301(10) 0.8559(11) 0.4410(4) 0.066(3) Uani 0.51(2) 1 d D U P A 2
C55B C -0.1981(10) 0.7703(13) 0.4560(5) 0.059(3) Uani 0.51(2) 1 d D U P A 2
H55C H -0.196805 0.708934 0.429965 0.071 Uiso 0.51(2) 1 calc R U P A 2
H55D H -0.275749 0.796052 0.453916 0.071 Uiso 0.51(2) 1 calc R U P A 2
C56B C -0.1572(9) 0.7319(15) 0.5137(6) 0.046(3) Uani 0.51(2) 1 d D . P A 2
H56A H -0.159595 0.793353 0.539534 0.055 Uiso 0.51(2) 1 calc R U P A 2
H56B H -0.207524 0.674349 0.523892 0.055 Uiso 0.51(2) 1 calc R U P A 2

loop_
_atom_site_aniso_label
_atom_site_aniso_U_11
_atom_site_aniso_U_22
_atom_site_aniso_U_33
_atom_site_aniso_U_23
_atom_site_aniso_U_13
_atom_site_aniso_U_12
C1 0.0213(9) 0.0273(10) 0.0307(10) -0.0088(8) 0.0033(7) -0.0017(8)
N2 0.0196(8) 0.0410(10) 0.0324(9) 0.0020(8) 0.0004(7) -0.0030(7)
C3 0.0271(10) 0.0509(14) 0.0383(12) 0.0066(10) -0.0003(9) -0.0030(10)
C4 0.0275(11) 0.0588(15) 0.0385(12) 0.0043(11) -0.0036(9) 0.0059(10)
C5 0.0185(9) 0.0544(14) 0.0433(12) -0.0087(11) -0.0014(8) 0.0031(9)
C6 0.0204(9) 0.0358(11) 0.0406(11) -0.0131(9) 0.0059(8) -0.0028(8)
C7 0.0212(10) 0.0420(13) 0.0581(14) -0.0088(11) 0.0110(9) -0.0047(9)
C8 0.0324(11) 0.0401(13) 0.0608(15) -0.0003(11) 0.0227(11) -0.0068(10)
C9 0.0361(11) 0.0335(11) 0.0447(12) 0.0029(10) 0.0117(9) 0.0008(9)
C10 0.0239(9) 0.0275(10) 0.0349(11) -0.0061(8) 0.0065(8) -0.0020(8)
N11 0.0224(8) 0.0360(10) 0.0343(9) 0.0070(8) 0.0024(7) -0.0036(7)
C12 0.0290(10) 0.0296(10) 0.0276(10) -0.0019(9) 0.0029(8) -0.0006(8)
O13 0.0336(8) 0.0410(9) 0.0437(9) 0.0120(7) 0.0013(6) -0.0034(7)
C14 0.0257(10) 0.0325(11) 0.0275(10) 0.0027(9) 0.0021(8) -0.0012(8)
C15 0.0352(11) 0.0415(12) 0.0368(12) -0.0112(10) 0.0069(9) -0.0025(10)
C16 0.0321(11) 0.0495(14) 0.0389(12) -0.0138(11) 0.0117(9) 0.0013(10)
C17 0.0251(10) 0.0432(12) 0.0398(12) -0.0064(10) 0.0056(8) 0.0017(9)
C18 0.0268(9) 0.0302(10) 0.0227(9) 0.0027(8) 0.0026(7) 0.0006(8)
C19 0.0252(9) 0.0293(10) 0.0265(10) -0.0003(8) 0.0031(7) 0.0023(8)
N20 0.0277(8) 0.0277(9) 0.0252(8) 0.0024(7) 0.0018(6) -0.0005(7)
C21 0.0390(11) 0.0295(11) 0.0307(11) 0.0050(9) 0.0059(9) 0.0019(9)
C22 0.0496(13) 0.0341(12) 0.0364(12) -0.0036(10) 0.0091(10) -0.0047(10)
O23 0.0485(9) 0.0378(8) 0.0276(7) -0.0038(6) 0.0063(6) -0.0016(7)
C24 0.0345(11) 0.0384(12) 0.0309(11) 0.0018(9) -0.0013(9) 0.0016(9)
C25 0.0338(10) 0.0298(11) 0.0293(10) 0.0022(8) -0.0009(8) -0.0014(9)
C31 0.0241(9) 0.0246(9) 0.0270(10) 0.0046(8) 0.0053(7) 0.0003(7)
N32 0.0250(8) 0.0353(9) 0.0310(9) -0.0003(7) 0.0078(7) -0.0005(7)
C33 0.0324(11) 0.0382(12) 0.0373(11) -0.0075(10) 0.0101(9) -0.0012(9)
C34 0.0352(11) 0.0423(13) 0.0397(12) -0.0139(10) 0.0037(9) -0.0051(10)
C35 0.0235(10) 0.0393(12) 0.0394(12) -0.0038(10) 0.0012(8) -0.0041(9)
C36 0.0240(9) 0.0267(10) 0.0313(10) 0.0044(8) 0.0033(8) -0.0020(8)
C37 0.0204(9) 0.0329(11) 0.0389(11) 0.0017(9) 0.0056(8) 0.0006(8)
C38 0.0276(10) 0.0345(11) 0.0357(11) -0.0023(9) 0.0096(8) 0.0036(9)
C39 0.0318(10) 0.0307(11) 0.0275(10) -0.0020(8) 0.0032(8) -0.0001(8)
C40 0.0235(9) 0.0290(10) 0.0256(9) 0.0053(8) 0.0026(7) -0.0003(8)
N41 0.0230(8) 0.0405(10) 0.0293(9) -0.0044(8) 0.0021(7) 0.0010(7)
C42 0.0298(10) 0.0313(11) 0.0269(10) 0.0056(9) 0.0015(8) 0.0009(8)
O43 0.0332(8) 0.0419(9) 0.0358(8) -0.0057(7) -0.0048(6) 0.0060(7)
C44 0.0259(10) 0.0367(11) 0.0279(10) -0.0002(9) 0.0004(8) -0.0006(8)
C45 0.0426(13) 0.0443(14) 0.0697(17) 0.0201(13) 0.0187(12) 0.0004(11)
C46 0.0381(13) 0.0529(15) 0.0764(18) 0.0109(14) 0.0250(12) -0.0103(11)
C47 0.0242(11) 0.0603(16) 0.0649(16) -0.0075(13) 0.0027(10) -0.0066(11)
C48 0.0230(9) 0.0456(12) 0.0275(10) -0.0027(9) 0.0005(8) 0.0017(9)
C49 0.0232(9) 0.0383(11) 0.0302(10) 0.0033(9) 0.0021(8) -0.0021(8)
N50 0.025(3) 0.041(4) 0.021(3) 0.010(3) -0.001(3) 0.005(3)
C51 0.049(4) 0.048(5) 0.037(4) 0.016(3) 0.007(3) -0.003(4)
C52 0.061(4) 0.065(5) 0.060(5) 0.029(4) -0.004(3) 0.005(4)
O53 0.064(4) 0.061(5) 0.067(4) 0.028(4) 0.000(3) 0.012(3)
C54 0.050(6) 0.048(6) 0.067(5) 0.012(5) -0.014(4) 0.010(4)
C55 0.042(5) 0.070(6) 0.057(7) -0.002(5) 0.010(4) 0.007(4)
N51B 0.030(3) 0.056(5) 0.045(4) 0.013(3) 0.011(3) 0.008(3)
C52B 0.042(4) 0.057(6) 0.043(4) 0.010(4) -0.003(3) 0.010(4)
C53B 0.066(5) 0.064(5) 0.051(4) 0.023(4) 0.005(3) 0.007(4)
O54B 0.065(5) 0.060(6) 0.067(3) 0.023(4) -0.013(4) 0.013(4)
C55B 0.051(4) 0.062(6) 0.059(4) 0.012(4) -0.009(3) 0.013(4)
C56B 0.029(4) 0.076(7) 0.031(4) 0.004(3) -0.003(3) 0.030(4)

loop_
_atom_type_symbol
_atom_type_description
_atom_type_scat_dispersion_real
_atom_type_scat_dispersion_imag
_atom_type_scat_source
C C 0.0033 0.0016 'International Tables Vol C Tables 4.2.6.8 and 6.1.1.4'
H H 0.0000 0.0000 'International Tables Vol C Tables 4.2.6.8 and 6.1.1.4'
N N 0.0061 0.0033 'International Tables Vol C Tables 4.2.6.8 and 6.1.1.4'
O O 0.0106 0.0060 'International Tables Vol C Tables 4.2.6.8 and 6.1.1.4'

loop_
_geom_angle_atom_site_label_1
_geom_angle_atom_site_label_2
_geom_angle_atom_site_label_3
_geom_angle
_geom_angle_site_symmetry_1
_geom_angle_site_symmetry_3
_geom_angle_publ_flag
N2 C1 C6 122.45(18) . . ?
N2 C1 C10 117.74(16) . . ?
C6 C1 C10 119.81(18) . . ?
C3 N2 C1 117.55(17) . . ?
N2 C3 C4 124.4(2) . . ?
N2 C3 H3 117.8 . . ?
C4 C3 H3 117.8 . . ?
C5 C4 C3 118.4(2) . . ?
C5 C4 H4 120.8 . . ?
C3 C4 H4 120.8 . . ?
C4 C5 C6 120.29(19) . . ?
C4 C5 H5 119.9 . . ?
C6 C5 H5 119.9 . . ?
C7 C6 C5 123.84(19) . . ?
C7 C6 C1 119.2(2) . . ?
C5 C6 C1 116.97(19) . . ?
C8 C7 C6 119.95(19) . . ?
C8 C7 H7 120.0 . . ?
C6 C7 H7 120.0 . . ?
C7 C8 C9 121.6(2) . . ?
C7 C8 H8 119.2 . . ?
C9 C8 H8 119.2 . . ?
C10 C9 C8 120.4(2) . . ?
C10 C9 H9 119.8 . . ?
C8 C9 H9 119.8 . . ?
C9 C10 N11 125.37(19) . . ?
C9 C10 C1 119.11(18) . . ?
N11 C10 C1 115.44(17) . . ?
C12 N11 C10 128.77(18) . . ?
C12 N11 H11 120.1(15) . . ?
C10 N11 H11 111.1(15) . . ?
O13 C12 N11 123.07(18) . . ?
O13 C12 C14 122.14(18) . . ?
N11 C12 C14 114.79(17) . . ?
C12 C14 C19 110.45(16) . . ?
C12 C14 C15 108.93(17) . . ?
C19 C14 C15 110.89(16) . . ?
C12 C14 H14 109.8(13) . . ?
C19 C14 H14 108.0(13) . . ?
C15 C14 H14 108.8(13) . . ?
C16 C15 C14 110.96(18) . . ?
C16 C15 H15A 109.4 . . ?
C14 C15 H15A 109.4 . . ?
C16 C15 H15B 109.4 . . ?
C14 C15 H15B 109.4 . . ?
H15A C15 H15B 108.0 . . ?
C15 C16 C17 111.06(17) . . ?
C15 C16 H16A 109.4 . . ?
C17 C16 H16A 109.4 . . ?
C15 C16 H16B 109.4 . . ?
C17 C16 H16B 109.4 . . ?
H16A C16 H16B 108.0 . . ?
C18 C17 C16 110.77(17) . . ?
C18 C17 H17A 109.5 . . ?
C16 C17 H17A 109.5 . . ?
C18 C17 H17B 109.5 . . ?
C16 C17 H17B 109.5 . . ?
H17A C17 H17B 108.1 . . ?
N20 C18 C17 111.42(15) . . ?
N20 C18 C19 115.97(15) . . ?
C17 C18 C19 109.90(16) . . ?
N20 C18 H18 106.3 . . ?
C17 C18 H18 106.3 . . ?
C19 C18 H18 106.3 . . ?
C14 C19 C18 110.83(15) . . ?
C14 C19 H19A 109.5 . . ?
C18 C19 H19A 109.5 . . ?
C14 C19 H19B 109.5 . . ?
C18 C19 H19B 109.5 . . ?
H19A C19 H19B 108.1 . . ?
C21 N20 C25 108.90(15) . . ?
C21 N20 C18 113.58(15) . . ?
C25 N20 C18 116.11(15) . . ?
N20 C21 C22 109.03(17) . . ?
N20 C21 H21A 109.9 . . ?
C22 C21 H21A 109.9 . . ?
N20 C21 H21B 109.9 . . ?
C22 C21 H21B 109.9 . . ?
H21A C21 H21B 108.3 . . ?
O23 C22 C21 111.04(17) . . ?
O23 C22 H22A 109.4 . . ?
C21 C22 H22A 109.4 . . ?
O23 C22 H22B 109.4 . . ?
C21 C22 H22B 109.4 . . ?
H22A C22 H22B 108.0 . . ?
C24 O23 C22 109.97(15) . . ?
O23 C24 C25 111.92(17) . . ?
O23 C24 H24A 109.2 . . ?
C25 C24 H24A 109.2 . . ?
O23 C24 H24B 109.2 . . ?
C25 C24 H24B 109.2 . . ?
H24A C24 H24B 107.9 . . ?
N20 C25 C24 108.83(17) . . ?
N20 C25 H25A 109.9 . . ?
C24 C25 H25A 109.9 . . ?
N20 C25 H25B 109.9 . . ?
C24 C25 H25B 109.9 . . ?
H25A C25 H25B 108.3 . . ?
N32 C31 C36 122.69(17) . . ?
N32 C31 C40 117.81(16) . . ?
C36 C31 C40 119.49(17) . . ?
C33 N32 C31 117.44(17) . . ?
N32 C33 C34 124.38(19) . . ?
N32 C33 H33 117.8 . . ?
C34 C33 H33 117.8 . . ?
C35 C34 C33 118.6(2) . . ?
C35 C34 H34 120.7 . . ?
C33 C34 H34 120.7 . . ?
C34 C35 C36 120.20(19) . . ?
C34 C35 H35 119.9 . . ?
C36 C35 H35 119.9 . . ?
C35 C36 C37 124.27(18) . . ?
C35 C36 C31 116.70(17) . . ?
C37 C36 C31 119.02(18) . . ?
C38 C37 C36 120.04(18) . . ?
C38 C37 H37 120.0 . . ?
C36 C37 H37 120.0 . . ?
C37 C38 C39 121.94(18) . . ?
C37 C38 H38 119.0 . . ?
C39 C38 H38 119.0 . . ?
C40 C39 C38 119.61(18) . . ?
C40 C39 H39 120.2 . . ?
C38 C39 H39 120.2 . . ?
C39 C40 N41 125.45(18) . . ?
C39 C40 C31 119.90(17) . . ?
N41 C40 C31 114.65(17) . . ?
C42 N41 C40 129.05(18) . . ?
C42 N41 H41 119.9(15) . . ?
C40 N41 H41 111.0(15) . . ?
O43 C42 N41 123.23(18) . . ?
O43 C42 C44 122.09(18) . . ?
N41 C42 C44 114.67(18) . . ?
C45 C44 C42 111.71(18) . . ?
C45 C44 C49 111.72(18) . . ?
C42 C44 C49 107.98(16) . . ?
C45 C44 H44 107.5(14) . . ?
C42 C44 H44 108.3(13) . . ?
C49 C44 H44 109.6(14) . . ?
C44 C45 C46 110.3(2) . . ?
C44 C45 H45A 109.6 . . ?
C46 C45 H45A 109.6 . . ?
C44 C45 H45B 109.6 . . ?
C46 C45 H45B 109.6 . . ?
H45A C45 H45B 108.1 . . ?
C45 C46 C47 111.7(2) . . ?
C45 C46 H46A 109.3 . . ?
C47 C46 H46A 109.3 . . ?
C45 C46 H46B 109.3 . . ?
C47 C46 H46B 109.3 . . ?
H46A C46 H46B 107.9 . . ?
C48 C47 C46 112.06(19) . . ?
C48 C47 H47A 109.2 . . ?
C46 C47 H47A 109.2 . . ?
C48 C47 H47B 109.2 . . ?
C46 C47 H47B 109.2 . . ?
H47A C47 H47B 107.9 . . ?
N51B C48 C47 106.1(6) . . ?
N51B C48 C49 114.8(6) . . ?
C47 C48 C49 109.54(18) . . ?
C47 C48 N50 117.0(5) . . ?
C49 C48 N50 108.1(5) . . ?
N51B C48 H48 109.8(15) . . ?
C47 C48 H48 107.4(13) . . ?
C49 C48 H48 108.9(13) . . ?
N50 C48 H48 105.6(15) . . ?
C44 C49 C48 112.39(16) . . ?
C44 C49 H49A 109.1 . . ?
C48 C49 H49A 109.1 . . ?
C44 C49 H49B 109.1 . . ?
C48 C49 H49B 109.1 . . ?
H49A C49 H49B 107.9 . . ?
C55 N50 C51 108.3(11) . . ?
C55 N50 C48 112.0(9) . . ?
C51 N50 C48 112.0(8) . . ?
N50 C51 C52 111.0(8) . . ?
N50 C51 H51A 109.4 . . ?
C52 C51 H51A 109.4 . . ?
N50 C51 H51B 109.4 . . ?
C52 C51 H51B 109.4 . . ?
H51A C51 H51B 108.0 . . ?
O53 C52 C51 113.5(9) . . ?
O53 C52 H52A 108.9 . . ?
C51 C52 H52A 108.9 . . ?
O53 C52 H52B 108.9 . . ?
C51 C52 H52B 108.9 . . ?
H52A C52 H52B 107.7 . . ?
C52 O53 C54 110.7(8) . . ?
O53 C54 C55 114.5(10) . . ?
O53 C54 H54A 108.6 . . ?
C55 C54 H54A 108.6 . . ?
O53 C54 H54B 108.6 . . ?
C55 C54 H54B 108.6 . . ?
H54A C54 H54B 107.6 . . ?
N50 C55 C54 112.5(9) . . ?
N50 C55 H55A 109.1 . . ?
C54 C55 H55A 109.1 . . ?
N50 C55 H55B 109.1 . . ?
C54 C55 H55B 109.1 . . ?
H55A C55 H55B 107.8 . . ?
C48 N51B C52B 111.5(10) . . ?
C48 N51B C56B 115.4(11) . . ?
C52B N51B C56B 106.3(10) . . ?
N51B C52B C53B 113.3(9) . . ?
N51B C52B H52C 108.9 . . ?
C53B C52B H52C 108.9 . . ?
N51B C52B H52D 108.9 . . ?
C53B C52B H52D 108.9 . . ?
H52C C52B H52D 107.7 . . ?
O54B C53B C52B 112.4(8) . . ?
O54B C53B H53A 109.1 . . ?
C52B C53B H53A 109.1 . . ?
O54B C53B H53B 109.1 . . ?
C52B C53B H53B 109.1 . . ?
H53A C53B H53B 107.8 . . ?
C55B O54B C53B 109.5(7) . . ?
O54B C55B C56B 110.4(10) . . ?
O54B C55B H55C 109.6 . . ?
C56B C55B H55C 109.6 . . ?
O54B C55B H55D 109.6 . . ?
C56B C55B H55D 109.6 . . ?
H55C C55B H55D 108.1 . . ?
N51B C56B C55B 112.4(11) . . ?
N51B C56B H56A 109.1 . . ?
C55B C56B H56A 109.1 . . ?
N51B C56B H56B 109.1 . . ?
C55B C56B H56B 109.1 . . ?
H56A C56B H56B 107.9 . . ?

loop_
_geom_bond_atom_site_label_1
_geom_bond_atom_site_label_2
_geom_bond_distance
_geom_bond_site_symmetry_2
_geom_bond_publ_flag
C1 N2 1.364(3) . ?
C1 C6 1.418(3) . ?
C1 C10 1.425(3) . ?
N2 C3 1.313(3) . ?
C3 C4 1.405(3) . ?
C3 H3 0.9500 . ?
C4 C5 1.354(3) . ?
C4 H4 0.9500 . ?
C5 C6 1.409(3) . ?
C5 H5 0.9500 . ?
C6 C7 1.409(3) . ?
C7 C8 1.353(3) . ?
C7 H7 0.9500 . ?
C8 C9 1.412(3) . ?
C8 H8 0.9500 . ?
C9 C10 1.369(3) . ?
C9 H9 0.9500 . ?
C10 N11 1.407(2) . ?
N11 C12 1.363(3) . ?
N11 H11 0.87(2) . ?
C12 O13 1.218(2) . ?
C12 C14 1.520(3) . ?
C14 C19 1.529(3) . ?
C14 C15 1.532(3) . ?
C14 H14 1.00(2) . ?
C15 C16 1.525(3) . ?
C15 H15A 0.9900 . ?
C15 H15B 0.9900 . ?
C16 C17 1.532(3) . ?
C16 H16A 0.9900 . ?
C16 H16B 0.9900 . ?
C17 C18 1.518(3) . ?
C17 H17A 0.9900 . ?
C17 H17B 0.9900 . ?
C18 N20 1.463(2) . ?
C18 C19 1.542(3) . ?
C18 H18 1.0000 . ?
C19 H19A 0.9900 . ?
C19 H19B 0.9900 . ?
N20 C21 1.458(3) . ?
N20 C25 1.463(2) . ?
C21 C22 1.510(3) . ?
C21 H21A 0.9900 . ?
C21 H21B 0.9900 . ?
C22 O23 1.423(3) . ?
C22 H22A 0.9900 . ?
C22 H22B 0.9900 . ?
O23 C24 1.422(3) . ?
C24 C25 1.511(3) . ?
C24 H24A 0.9900 . ?
C24 H24B 0.9900 . ?
C25 H25A 0.9900 . ?
C25 H25B 0.9900 . ?
C31 N32 1.367(2) . ?
C31 C36 1.420(3) . ?
C31 C40 1.425(3) . ?
N32 C33 1.312(3) . ?
C33 C34 1.401(3) . ?
C33 H33 0.9500 . ?
C34 C35 1.359(3) . ?
C34 H34 0.9500 . ?
C35 C36 1.409(3) . ?
C35 H35 0.9500 . ?
C36 C37 1.415(3) . ?
C37 C38 1.356(3) . ?
C37 H37 0.9500 . ?
C38 C39 1.410(3) . ?
C38 H38 0.9500 . ?
C39 C40 1.377(3) . ?
C39 H39 0.9500 . ?
C40 N41 1.405(2) . ?
N41 C42 1.359(3) . ?
N41 H41 0.88(2) . ?
C42 O43 1.219(2) . ?
C42 C44 1.521(3) . ?
C44 C45 1.513(3) . ?
C44 C49 1.521(3) . ?
C44 H44 1.00(2) . ?
C45 C46 1.523(3) . ?
C45 H45A 0.9900 . ?
C45 H45B 0.9900 . ?
C46 C47 1.528(4) . ?
C46 H46A 0.9900 . ?
C46 H46B 0.9900 . ?
C47 C48 1.514(3) . ?
C47 H47A 0.9900 . ?
C47 H47B 0.9900 . ?
C48 N51B 1.378(14) . ?
C48 C49 1.525(3) . ?
C48 N50 1.565(12) . ?
C48 H48 1.04(3) . ?
C49 H49A 0.9900 . ?
C49 H49B 0.9900 . ?
N50 C55 1.454(10) . ?
N50 C51 1.469(10) . ?
C51 C52 1.498(9) . ?
C51 H51A 0.9900 . ?
C51 H51B 0.9900 . ?
C52 O53 1.395(9) . ?
C52 H52A 0.9900 . ?
C52 H52B 0.9900 . ?
O53 C54 1.407(9) . ?
C54 C55 1.504(11) . ?
C54 H54A 0.9900 . ?
C54 H54B 0.9900 . ?
C55 H55A 0.9900 . ?
C55 H55B 0.9900 . ?
N51B C52B 1.461(10) . ?
N51B C56B 1.469(10) . ?
C52B C53B 1.503(9) . ?
C52B H52C 0.9900 . ?
C52B H52D 0.9900 . ?
C53B O54B 1.429(9) . ?
C53B H53A 0.9900 . ?
C53B H53B 0.9900 . ?
O54B C55B 1.418(9) . ?
C55B C56B 1.508(11) . ?
C55B H55C 0.9900 . ?
C55B H55D 0.9900 . ?
C56B H56A 0.9900 . ?
C56B H56B 0.9900 . ?

loop_
_geom_hbond_atom_site_label_D
_geom_hbond_atom_site_label_H
_geom_hbond_atom_site_label_A
_geom_hbond_distance_DH
_geom_hbond_distance_HA
_geom_hbond_distance_DA
_geom_hbond_angle_DHA
_geom_hbond_site_symmetry_A
_geom_hbond_publ_flag
N11 H11 N2 0.87(2) 2.18(2) 2.665(2) 114.5(18) . yes
N41 H41 N32 0.88(2) 2.15(2) 2.650(2) 115.3(18) . yes

loop_
_geom_torsion_atom_site_label_1
_geom_torsion_atom_site_label_2
_geom_torsion_atom_site_label_3
_geom_torsion_atom_site_label_4
_geom_torsion
_geom_torsion_site_symmetry_1
_geom_torsion_site_symmetry_2
_geom_torsion_site_symmetry_3
_geom_torsion_site_symmetry_4
_geom_torsion_publ_flag
C6 C1 N2 C3 0.9(3) . . . . ?
C10 C1 N2 C3 -178.30(19) . . . . ?
C1 N2 C3 C4 0.0(3) . . . . ?
N2 C3 C4 C5 -0.8(4) . . . . ?
C3 C4 C5 C6 0.7(3) . . . . ?
C4 C5 C6 C7 178.6(2) . . . . ?
C4 C5 C6 C1 0.0(3) . . . . ?
N2 C1 C6 C7 -179.50(19) . . . . ?
C10 C1 C6 C7 -0.4(3) . . . . ?
N2 C1 C6 C5 -0.9(3) . . . . ?
C10 C1 C6 C5 178.30(18) . . . . ?
C5 C6 C7 C8 -178.2(2) . . . . ?
C1 C6 C7 C8 0.3(3) . . . . ?
C6 C7 C8 C9 0.0(4) . . . . ?
C7 C8 C9 C10 -0.3(3) . . . . ?
C8 C9 C10 N11 176.8(2) . . . . ?
C8 C9 C10 C1 0.3(3) . . . . ?
N2 C1 C10 C9 179.22(18) . . . . ?
C6 C1 C10 C9 0.0(3) . . . . ?
N2 C1 C10 N11 2.4(3) . . . . ?
C6 C1 C10 N11 -176.79(17) . . . . ?
C9 C10 N11 C12 7.4(3) . . . . ?
C1 C10 N11 C12 -175.97(19) . . . . ?
C10 N11 C12 O13 2.1(3) . . . . ?
C10 N11 C12 C14 -178.60(18) . . . . ?
O13 C12 C14 C19 -53.8(3) . . . . ?
N11 C12 C14 C19 126.91(19) . . . . ?
O13 C12 C14 C15 68.2(2) . . . . ?
N11 C12 C14 C15 -111.1(2) . . . . ?
C12 C14 C15 C16 -177.14(17) . . . . ?
C19 C14 C15 C16 -55.4(2) . . . . ?
C14 C15 C16 C17 55.7(3) . . . . ?
C15 C16 C17 C18 -57.5(3) . . . . ?
C16 C17 C18 N20 -172.19(17) . . . . ?
C16 C17 C18 C19 57.9(2) . . . . ?
C12 C14 C19 C18 177.22(16) . . . . ?
C15 C14 C19 C18 56.4(2) . . . . ?
N20 C18 C19 C14 174.90(16) . . . . ?
C17 C18 C19 C14 -57.6(2) . . . . ?
C17 C18 N20 C21 161.58(17) . . . . ?
C19 C18 N20 C21 -71.7(2) . . . . ?
C17 C18 N20 C25 -71.0(2) . . . . ?
C19 C18 N20 C25 55.7(2) . . . . ?
C25 N20 C21 C22 60.0(2) . . . . ?
C18 N20 C21 C22 -168.91(16) . . . . ?
N20 C21 C22 O23 -59.9(2) . . . . ?
C21 C22 O23 C24 58.0(2) . . . . ?
C22 O23 C24 C25 -57.6(2) . . . . ?
C21 N20 C25 C24 -59.0(2) . . . . ?
C18 N20 C25 C24 171.32(16) . . . . ?
O23 C24 C25 N20 58.3(2) . . . . ?
C36 C31 N32 C33 -0.6(3) . . . . ?
C40 C31 N32 C33 178.85(18) . . . . ?
C31 N32 C33 C34 0.7(3) . . . . ?
N32 C33 C34 C35 -0.1(4) . . . . ?
C33 C34 C35 C36 -0.7(3) . . . . ?
C34 C35 C36 C37 -179.1(2) . . . . ?
C34 C35 C36 C31 0.8(3) . . . . ?
N32 C31 C36 C35 -0.1(3) . . . . ?
C40 C31 C36 C35 -179.57(18) . . . . ?
N32 C31 C36 C37 179.73(18) . . . . ?
C40 C31 C36 C37 0.3(3) . . . . ?
C35 C36 C37 C38 179.1(2) . . . . ?
C31 C36 C37 C38 -0.7(3) . . . . ?
C36 C37 C38 C39 0.5(3) . . . . ?
C37 C38 C39 C40 0.1(3) . . . . ?
C38 C39 C40 N41 178.57(19) . . . . ?
C38 C39 C40 C31 -0.5(3) . . . . ?
N32 C31 C40 C39 -179.18(17) . . . . ?
C36 C31 C40 C39 0.3(3) . . . . ?
N32 C31 C40 N41 1.7(3) . . . . ?
C36 C31 C40 N41 -178.85(17) . . . . ?
C39 C40 N41 C42 -1.2(3) . . . . ?
C31 C40 N41 C42 177.85(19) . . . . ?
C40 N41 C42 O43 3.7(3) . . . . ?
C40 N41 C42 C44 -175.08(18) . . . . ?
O43 C42 C44 C45 66.2(3) . . . . ?
N41 C42 C44 C45 -115.0(2) . . . . ?
O43 C42 C44 C49 -57.0(3) . . . . ?
N41 C42 C44 C49 121.82(19) . . . . ?
C42 C44 C45 C46 -175.9(2) . . . . ?
C49 C44 C45 C46 -54.8(3) . . . . ?
C44 C45 C46 C47 54.9(3) . . . . ?
C45 C46 C47 C48 -56.1(3) . . . . ?
C46 C47 C48 N51B 179.4(7) . . . . ?
C46 C47 C48 C49 55.0(3) . . . . ?
C46 C47 C48 N50 178.4(6) . . . . ?
C45 C44 C49 C48 56.0(2) . . . . ?
C42 C44 C49 C48 179.22(17) . . . . ?
N51B C48 C49 C44 -174.3(8) . . . . ?
C47 C48 C49 C44 -55.1(2) . . . . ?
N50 C48 C49 C44 176.4(6) . . . . ?
C47 C48 N50 C55 56.3(14) . . . . ?
C49 C48 N50 C55 -179.5(11) . . . . ?
C47 C48 N50 C51 178.2(8) . . . . ?
C49 C48 N50 C51 -57.6(11) . . . . ?
C55 N50 C51 C52 -55.0(14) . . . . ?
C48 N50 C51 C52 -179.0(9) . . . . ?
N50 C51 C52 O53 58.1(13) . . . . ?
C51 C52 O53 C54 -54.3(12) . . . . ?
C52 O53 C54 C55 51.2(15) . . . . ?
C51 N50 C55 C54 52.3(18) . . . . ?
C48 N50 C55 C54 176.3(12) . . . . ?
O53 C54 C55 N50 -52.1(19) . . . . ?
C47 C48 N51B C52B -173.0(10) . . . . ?
C49 C48 N51B C52B -51.9(13) . . . . ?
C47 C48 N51B C56B 65.7(13) . . . . ?
C49 C48 N51B C56B -173.2(10) . . . . ?
C48 N51B C52B C53B -179.9(10) . . . . ?
C56B N51B C52B C53B -53.4(16) . . . . ?
N51B C52B C53B O54B 55.5(13) . . . . ?
C52B C53B O54B C55B -55.9(11) . . . . ?
C53B O54B C55B C56B 58.2(13) . . . . ?
C48 N51B C56B C55B -179.6(11) . . . . ?
C52B N51B C56B C55B 56.3(17) . . . . ?
O54B C55B C56B N51B -61.2(16) . . . . ?
